data_7015472
loop_
_publ_author_name
'R\"omer, Ren\'e'
'Gradert, Christian'
'Bannwarth, Alexander'
'Peters, Gerhard'
'N\"ather, Christian'
'Tuczek, Felix'

_publ_section_title
;
 One-step synthesis of Mo(0) and W(0) bis(dinitrogen) complexes with
 the linear tetraphosphine ligand prP4: stereoselective formation of
 cis-[M(N2)2(rac-prP4)] and trans-[M(N2)2(meso-prP4)]; M = Mo, W.
;
_journal_issue 13
_journal_name_full 'Dalton transactions (Cambridge, England : 2003)'
_journal_page_first 3229
_journal_page_last 3236
_journal_paper_doi 10.1039/c0dt01646b
_journal_volume 40
_journal_year 2011
_chemical_formula_sum 'C30 H20 Br2 Cu N4 O4 S2'
_chemical_formula_weight 787.98
_chemical_name_systematic
;
?
;
_space_group_IT_number 14
_symmetry_cell_setting monoclinic
_symmetry_space_group_name_Hall '-P 2yn'
_symmetry_space_group_name_H-M 'P 1 21/n 1'
_atom_sites_solution_hydrogens geom
_atom_sites_solution_primary direct
_atom_sites_solution_secondary difmap
_audit_creation_method SHELXL-97
_cell_angle_alpha 90.00
_cell_angle_beta 104.05(3)
_cell_angle_gamma 90.00
_cell_formula_units_Z 4
_cell_length_a 17.027(3)
_cell_length_b 9.5242(19)
_cell_length_c 18.442(4)
_cell_measurement_reflns_used 3280
_cell_measurement_temperature 173(1)
_cell_measurement_theta_max 21.01
_cell_measurement_theta_min 2.47
_cell_volume 2901.2(11)
_computing_structure_refinement 'SHELXL-97 (Sheldrick, 1997)'
_computing_structure_solution 'SHELXS-97 (Sheldrick, 1990)'
_diffrn_ambient_temperature 173(1)
_diffrn_measured_fraction_theta_full 0.999
_diffrn_measured_fraction_theta_max 0.999
_diffrn_measurement_device_type 'Bruker X8 APEX II'
_diffrn_measurement_method 'area detector'
_diffrn_radiation_monochromator graphite
_diffrn_radiation_source 'fine-focus sealed tube'
_diffrn_radiation_type MoK\a
_diffrn_radiation_wavelength 0.71073
_diffrn_reflns_av_R_equivalents 0.071
_diffrn_reflns_av_sigmaI/netI 0.1424
_diffrn_reflns_limit_h_max 19
_diffrn_reflns_limit_h_min -20
_diffrn_reflns_limit_k_max 11
_diffrn_reflns_limit_k_min 0
_diffrn_reflns_limit_l_max 21
_diffrn_reflns_limit_l_min 0
_diffrn_reflns_number 6289
_diffrn_reflns_theta_full 24.99
_diffrn_reflns_theta_max 24.99
_diffrn_reflns_theta_min 1.46
_exptl_absorpt_coefficient_mu 3.696
_exptl_absorpt_correction_T_max 0.691
_exptl_absorpt_correction_T_min 0.445
_exptl_absorpt_correction_type multi-scan
_exptl_crystal_colour yellow
_exptl_crystal_density_diffrn 1.804
_exptl_crystal_density_method 'not measured'
_exptl_crystal_description chip
_exptl_crystal_F_000 1564
_exptl_crystal_size_max 0.25
_exptl_crystal_size_mid 0.20
_exptl_crystal_size_min 0.10
_refine_diff_density_max 0.922
_refine_diff_density_min -0.582
_refine_diff_density_rms 0.104
_refine_ls_extinction_method none
_refine_ls_goodness_of_fit_ref 0.927
_refine_ls_hydrogen_treatment constr
_refine_ls_matrix_type full
_refine_ls_number_parameters 394
_refine_ls_number_reflns 6289
_refine_ls_number_restraints 0
_refine_ls_restrained_S_all 0.927
_refine_ls_R_factor_all 0.1035
_refine_ls_R_factor_gt 0.0497
_refine_ls_shift/su_max 0.012
_refine_ls_shift/su_mean 0.001
_refine_ls_structure_factor_coef Fsqd
_refine_ls_weighting_details 'calc w=1/[\s^2^(Fo^2^)+(0.0515P)^2^+0.0000P] where P=(Fo^2^+2Fc^2^)/3'
_refine_ls_weighting_scheme calc
_refine_ls_wR_factor_gt 0.1119
_refine_ls_wR_factor_ref 0.1182
_reflns_number_gt 3216
_reflns_number_total 6289
_reflns_threshold_expression >2sigma(I)
_cod_data_source_file c0dt01646b.txt
_cod_data_source_block twin
_cod_original_cell_volume 2901.4(10)
_cod_original_sg_symbol_H-M 'P 21/n'
_cod_database_code 7015472

loop_
_symmetry_equiv_pos_as_xyz
'x, y, z'
'-x+1/2, y+1/2, -z+1/2'
'-x, -y, -z'
'x-1/2, -y-1/2, z-1/2'

loop_
_atom_site_label
_atom_site_type_symbol
_atom_site_fract_x
_atom_site_fract_y
_atom_site_fract_z
_atom_site_U_iso_or_equiv
_atom_site_adp_type
_atom_site_occupancy
_atom_site_symmetry_multiplicity
_atom_site_calc_flag
_atom_site_refinement_flags
_atom_site_disorder_assembly
_atom_site_disorder_group
Cu1 Cu 0.0000 0.5000 0.0000 0.0343(3) Uani 1 2 d S . .
O1 O -0.0151(2) 0.4384(4) 0.0963(3) 0.0332(12) Uani 1 1 d . . .
O2 O 0.0950(2) 0.5938(4) 0.0562(2) 0.0303(11) Uani 1 1 d . . .
Br1 Br 0.54739(5) 0.43898(9) 0.70935(5) 0.0550(3) Uani 1 1 d . . .
S1 S 0.22847(12) 0.83238(19) 0.32945(10) 0.0405(5) Uani 1 1 d . . .
N1 N 0.1715(3) 0.5892(5) 0.2563(3) 0.0263(13) Uani 1 1 d . . .
N2 N 0.2745(3) 0.5819(5) 0.3699(3) 0.0254(14) Uani 1 1 d . . .
C1 C 0.2322(4) 0.7102(6) 0.1631(3) 0.0352(19) Uani 1 1 d . . .
H1A H 0.2181 0.8100 0.1627 0.053 Uiso 1 1 calc R . .
H1B H 0.2381 0.6826 0.1135 0.053 Uiso 1 1 calc R . .
H1C H 0.2834 0.6940 0.2002 0.053 Uiso 1 1 calc R . .
C2 C 0.1663(4) 0.6243(6) 0.1831(4) 0.0223(16) Uani 1 1 d . . .
C3 C 0.1030(4) 0.5707(7) 0.1272(4) 0.0278(17) Uani 1 1 d . . .
C4 C 0.0434(4) 0.4831(7) 0.1481(4) 0.0266(17) Uani 1 1 d . . .
C5 C 0.0575(5) 0.4474(7) 0.2245(4) 0.0373(19) Uani 1 1 d . . .
H5 H 0.0217 0.3837 0.2399 0.045 Uiso 1 1 calc R . .
C6 C 0.1171(4) 0.4984(7) 0.2736(4) 0.0258(17) Uani 1 1 d . . .
H6 H 0.1236 0.4716 0.3243 0.031 Uiso 1 1 calc R . .
C7 C 0.2277(4) 0.6537(7) 0.3158(4) 0.0269(17) Uani 1 1 d . . .
C8 C 0.2972(4) 0.8096(7) 0.4114(3) 0.0305(18) Uani 1 1 d . . .
H8 H 0.3200 0.8842 0.4440 0.037 Uiso 1 1 calc R . .
C9 C 0.3163(4) 0.6702(7) 0.4255(4) 0.0263(17) Uani 1 1 d . . .
C10 C 0.3722(4) 0.6138(7) 0.4920(4) 0.0250(17) Uani 1 1 d . . .
C11 C 0.4097(4) 0.7009(7) 0.5505(4) 0.0345(19) Uani 1 1 d . . .
H11 H 0.3990 0.7989 0.5466 0.041 Uiso 1 1 calc R . .
C12 C 0.4627(4) 0.6492(8) 0.6145(4) 0.038(2) Uani 1 1 d . . .
H12 H 0.4883 0.7107 0.6537 0.046 Uiso 1 1 calc R . .
C13 C 0.4773(4) 0.5061(8) 0.6200(4) 0.0346(19) Uani 1 1 d . . .
C14 C 0.4419(4) 0.4155(7) 0.5634(4) 0.0334(18) Uani 1 1 d . . .
H14 H 0.4530 0.3177 0.5679 0.040 Uiso 1 1 calc R . .
C15 C 0.3902(4) 0.4686(7) 0.5000(4) 0.0342(19) Uani 1 1 d . . .
H15 H 0.3660 0.4063 0.4606 0.041 Uiso 1 1 calc R . .
Cu2 Cu 0.0000 1.0000 0.5000 0.0365(4) Uani 1 2 d S . .
O3 O 0.1070(3) 1.0559(4) 0.4913(2) 0.0370(12) Uani 1 1 d . . .
O4 O 0.0543(3) 0.9016(4) 0.5880(2) 0.0308(12) Uani 1 1 d . . .
Br2 Br 0.71070(4) 1.08230(9) 1.06703(4) 0.0520(3) Uani 1 1 d . . .
S2 S 0.34031(11) 0.65625(18) 0.73895(11) 0.0396(5) Uani 1 1 d . . .
N3 N 0.2705(3) 0.8964(5) 0.6707(3) 0.0242(14) Uani 1 1 d . . .
N4 N 0.3836(3) 0.9104(5) 0.7751(3) 0.0215(13) Uani 1 1 d . . .
C16 C 0.1602(4) 0.7894(6) 0.7216(3) 0.0353(19) Uani 1 1 d . . .
H16A H 0.1619 0.6883 0.7121 0.053 Uiso 1 1 calc R . .
H16B H 0.1045 0.8172 0.7205 0.053 Uiso 1 1 calc R . .
H16C H 0.1953 0.8110 0.7708 0.053 Uiso 1 1 calc R . .
C17 C 0.1889(4) 0.8685(6) 0.6623(4) 0.0272(17) Uani 1 1 d . . .
C18 C 0.1343(4) 0.9220(7) 0.6006(3) 0.0242(16) Uani 1 1 d . . .
C19 C 0.1599(4) 1.0078(7) 0.5460(4) 0.0334(19) Uani 1 1 d . . .
C20 C 0.2445(4) 1.0344(7) 0.5613(4) 0.0377(19) Uani 1 1 d . . .
H20 H 0.2651 1.0925 0.5284 0.045 Uiso 1 1 calc R . .
C21 C 0.2944(4) 0.9802(7) 0.6201(4) 0.0320(18) Uani 1 1 d . . .
H21 H 0.3505 1.0005 0.6278 0.038 Uiso 1 1 calc R . .
C22 C 0.3300(4) 0.8372(7) 0.7296(4) 0.0261(17) Uani 1 1 d . . .
C23 C 0.4234(4) 0.6833(7) 0.8100(4) 0.0347(19) Uani 1 1 d . . .
H23 H 0.4554 0.6104 0.8375 0.042 Uiso 1 1 calc R . .
C24 C 0.4383(4) 0.8246(7) 0.8228(4) 0.0244(17) Uani 1 1 d . . .
C25 C 0.5029(4) 0.8870(7) 0.8810(3) 0.0236(17) Uani 1 1 d . . .
C26 C 0.5691(4) 0.8038(7) 0.9205(4) 0.0320(18) Uani 1 1 d . . .
H26 H 0.5714 0.7067 0.9093 0.038 Uiso 1 1 calc R . .
C27 C 0.6292(4) 0.8634(8) 0.9743(4) 0.036(2) Uani 1 1 d . . .
H27 H 0.6728 0.8076 1.0013 0.043 Uiso 1 1 calc R . .
C28 C 0.6262(4) 1.0069(8) 0.9897(3) 0.0293(18) Uani 1 1 d . . .
C29 C 0.5637(4) 1.0879(7) 0.9522(3) 0.0263(17) Uani 1 1 d . . .
H29 H 0.5628 1.1853 0.9632 0.032 Uiso 1 1 calc R . .
C30 C 0.5017(4) 1.0292(6) 0.8983(3) 0.0255(17) Uani 1 1 d . . .
H30 H 0.4578 1.0862 0.8729 0.031 Uiso 1 1 calc R . .

loop_
_atom_site_aniso_label
_atom_site_aniso_U_11
_atom_site_aniso_U_22
_atom_site_aniso_U_33
_atom_site_aniso_U_23
_atom_site_aniso_U_13
_atom_site_aniso_U_12
Cu1 0.0299(7) 0.0360(8) 0.0339(8) -0.0027(7) 0.0018(6) 0.0008(6)
O1 0.021(3) 0.031(3) 0.050(3) -0.007(3) 0.011(2) -0.009(2)
O2 0.026(3) 0.031(3) 0.029(3) 0.002(2) -0.004(2) 0.000(2)
Br1 0.0407(5) 0.0654(6) 0.0523(6) 0.0059(5) -0.0015(4) 0.0074(5)
S1 0.0573(14) 0.0219(11) 0.0382(12) -0.0029(10) 0.0037(10) -0.0091(10)
N1 0.025(3) 0.029(3) 0.026(3) 0.003(3) 0.009(3) 0.001(3)
N2 0.020(3) 0.030(4) 0.028(3) -0.004(3) 0.008(3) -0.006(3)
C1 0.037(5) 0.033(5) 0.034(4) 0.004(4) 0.004(4) -0.007(4)
C2 0.021(4) 0.014(4) 0.033(5) -0.003(3) 0.008(4) 0.001(3)
C3 0.026(4) 0.028(4) 0.027(4) 0.008(4) 0.002(4) 0.011(4)
C4 0.024(4) 0.017(4) 0.036(5) -0.004(4) 0.001(4) 0.007(3)
C5 0.061(6) 0.027(4) 0.027(5) -0.007(4) 0.018(4) -0.021(4)
C6 0.023(4) 0.033(4) 0.023(4) 0.017(4) 0.010(4) 0.007(4)
C7 0.029(4) 0.023(4) 0.035(5) -0.010(4) 0.019(4) -0.012(4)
C8 0.042(5) 0.027(4) 0.023(4) -0.004(4) 0.009(4) -0.007(4)
C9 0.028(4) 0.018(4) 0.038(5) -0.003(4) 0.018(4) -0.010(4)
C10 0.017(4) 0.029(5) 0.031(4) -0.003(4) 0.011(3) -0.012(3)
C11 0.047(5) 0.023(4) 0.033(5) -0.002(4) 0.008(4) -0.009(4)
C12 0.029(5) 0.041(5) 0.044(5) -0.008(4) 0.006(4) -0.016(4)
C13 0.015(4) 0.047(5) 0.041(5) 0.004(5) 0.005(4) 0.006(4)
C14 0.028(4) 0.029(5) 0.043(5) -0.003(4) 0.009(4) -0.001(4)
C15 0.021(4) 0.039(5) 0.043(5) -0.012(4) 0.011(4) -0.010(4)
Cu2 0.0332(8) 0.0354(8) 0.0353(8) -0.0031(7) -0.0024(6) 0.0004(6)
O3 0.044(3) 0.036(3) 0.029(3) 0.005(2) 0.004(3) 0.005(3)
O4 0.032(3) 0.027(3) 0.029(3) -0.002(2) 0.000(2) -0.004(2)
Br2 0.0312(5) 0.0800(7) 0.0406(5) -0.0116(5) 0.0003(4) -0.0022(5)
S2 0.0417(12) 0.0224(10) 0.0490(13) 0.0046(10) -0.0001(10) -0.0008(10)
N3 0.016(3) 0.028(4) 0.029(3) 0.000(3) 0.006(3) 0.000(3)
N4 0.016(3) 0.026(3) 0.023(3) -0.005(3) 0.006(3) -0.003(3)
C16 0.025(4) 0.032(5) 0.048(5) 0.001(4) 0.006(4) -0.011(3)
C17 0.037(5) 0.017(4) 0.027(4) -0.006(3) 0.005(4) -0.003(4)
C18 0.023(4) 0.029(4) 0.020(4) -0.010(4) 0.002(3) -0.010(4)
C19 0.018(4) 0.029(4) 0.047(5) -0.027(4) -0.004(4) 0.001(4)
C20 0.040(5) 0.040(5) 0.031(5) 0.013(4) 0.006(4) 0.007(4)
C21 0.026(4) 0.043(5) 0.027(4) 0.000(4) 0.006(4) -0.008(4)
C22 0.024(4) 0.026(4) 0.031(4) 0.006(4) 0.013(4) 0.005(4)
C23 0.046(5) 0.025(4) 0.034(5) 0.016(4) 0.011(4) 0.007(4)
C24 0.021(4) 0.022(4) 0.033(4) 0.011(4) 0.013(4) 0.006(4)
C25 0.018(4) 0.033(5) 0.021(4) 0.002(4) 0.008(3) -0.006(3)
C26 0.032(5) 0.034(5) 0.033(5) 0.015(4) 0.015(4) 0.008(4)
C27 0.026(5) 0.060(6) 0.021(4) 0.019(4) 0.003(4) 0.008(4)
C28 0.031(5) 0.036(5) 0.024(4) -0.013(4) 0.013(4) -0.007(4)
C29 0.024(4) 0.028(4) 0.027(4) 0.002(4) 0.007(3) 0.006(4)
C30 0.033(4) 0.026(5) 0.019(4) 0.005(3) 0.009(3) 0.004(3)

loop_
_atom_type_symbol
_atom_type_description
_atom_type_scat_dispersion_real
_atom_type_scat_dispersion_imag
_atom_type_scat_source
C C 0.0033 0.0016 'International Tables Vol C Tables 4.2.6.8 and 6.1.1.4'
H H 0.0000 0.0000 'International Tables Vol C Tables 4.2.6.8 and 6.1.1.4'
N N 0.0061 0.0033 'International Tables Vol C Tables 4.2.6.8 and 6.1.1.4'
O O 0.0106 0.0060 'International Tables Vol C Tables 4.2.6.8 and 6.1.1.4'
S S 0.1246 0.1234 'International Tables Vol C Tables 4.2.6.8 and 6.1.1.4'
Cu Cu 0.3201 1.2651 'International Tables Vol C Tables 4.2.6.8 and 6.1.1.4'
Br Br -0.2901 2.4595 'International Tables Vol C Tables 4.2.6.8 and 6.1.1.4'

loop_
_geom_angle_atom_site_label_1
_geom_angle_atom_site_label_2
_geom_angle_atom_site_label_3
_geom_angle
_geom_angle_site_symmetry_1
_geom_angle_site_symmetry_3
_geom_angle_publ_flag
O2 Cu1 O2 180.0(2) 3_565 . ?
O2 Cu1 O1 94.15(18) 3_565 . ?
O2 Cu1 O1 85.85(18) . . ?
O2 Cu1 O1 85.85(18) 3_565 3_565 ?
O2 Cu1 O1 94.15(18) . 3_565 ?
O1 Cu1 O1 180.0(2) . 3_565 ?
C4 O1 Cu1 109.4(4) . . ?
C3 O2 Cu1 109.5(4) . . ?
C8 S1 C7 89.0(3) . . ?
C6 N1 C2 120.0(5) . . ?
C6 N1 C7 117.8(5) . . ?
C2 N1 C7 121.9(5) . . ?
C7 N2 C9 110.9(5) . . ?
N1 C2 C3 119.4(6) . . ?
N1 C2 C1 120.0(6) . . ?
C3 C2 C1 120.4(6) . . ?
O2 C3 C2 123.7(6) . . ?
O2 C3 C4 117.3(6) . . ?
C2 C3 C4 119.0(6) . . ?
O1 C4 C5 125.5(6) . . ?
O1 C4 C3 117.8(6) . . ?
C5 C4 C3 116.6(6) . . ?
C6 C5 C4 121.9(6) . . ?
C5 C6 N1 122.9(6) . . ?
N2 C7 N1 122.6(6) . . ?
N2 C7 S1 115.1(5) . . ?
N1 C7 S1 121.6(5) . . ?
C9 C8 S1 112.0(5) . . ?
C8 C9 N2 113.0(6) . . ?
C8 C9 C10 126.1(6) . . ?
N2 C9 C10 120.8(6) . . ?
C11 C10 C15 117.2(6) . . ?
C11 C10 C9 121.0(6) . . ?
C15 C10 C9 121.8(6) . . ?
C10 C11 C12 122.0(6) . . ?
C13 C12 C11 118.6(7) . . ?
C14 C13 C12 121.6(7) . . ?
C14 C13 Br1 121.0(6) . . ?
C12 C13 Br1 117.4(6) . . ?
C13 C14 C15 119.1(6) . . ?
C14 C15 C10 121.6(7) . . ?
O4 Cu2 O4 180.000(1) . 3_576 ?
O4 Cu2 O3 93.80(18) . 3_576 ?
O4 Cu2 O3 86.20(18) 3_576 3_576 ?
O4 Cu2 O3 86.20(18) . . ?
O4 Cu2 O3 93.80(18) 3_576 . ?
O3 Cu2 O3 180.0(2) 3_576 . ?
C19 O3 Cu2 109.6(4) . . ?
C18 O4 Cu2 109.9(4) . . ?
C23 S2 C22 88.3(3) . . ?
C21 N3 C17 119.6(6) . . ?
C21 N3 C22 118.9(5) . . ?
C17 N3 C22 121.5(6) . . ?
C22 N4 C24 110.9(5) . . ?
C18 C17 N3 118.5(6) . . ?
C18 C17 C16 120.7(6) . . ?
N3 C17 C16 120.7(6) . . ?
O4 C18 C17 123.0(6) . . ?
O4 C18 C19 115.3(6) . . ?
C17 C18 C19 121.7(6) . . ?
O3 C19 C20 125.8(7) . . ?
O3 C19 C18 118.9(6) . . ?
C20 C19 C18 115.2(7) . . ?
C21 C20 C19 121.2(7) . . ?
C20 C21 N3 123.7(6) . . ?
N4 C22 N3 123.3(6) . . ?
N4 C22 S2 115.8(5) . . ?
N3 C22 S2 120.6(5) . . ?
C24 C23 S2 111.3(5) . . ?
C23 C24 N4 113.6(6) . . ?
C23 C24 C25 126.6(6) . . ?
N4 C24 C25 119.8(6) . . ?
C30 C25 C26 118.6(6) . . ?
C30 C25 C24 120.8(6) . . ?
C26 C25 C24 120.6(6) . . ?
C27 C26 C25 120.1(6) . . ?
C26 C27 C28 119.7(6) . . ?
C29 C28 C27 120.9(6) . . ?
C29 C28 Br2 121.5(5) . . ?
C27 C28 Br2 117.5(6) . . ?
C28 C29 C30 120.2(6) . . ?
C29 C30 C25 120.5(6) . . ?

loop_
_geom_bond_atom_site_label_1
_geom_bond_atom_site_label_2
_geom_bond_distance
_geom_bond_site_symmetry_2
_geom_bond_publ_flag
Cu1 O2 1.917(4) 3_565 ?
Cu1 O2 1.917(4) . ?
Cu1 O1 1.946(4) . ?
Cu1 O1 1.946(4) 3_565 ?
O1 C4 1.274(7) . ?
O2 C3 1.301(7) . ?
Br1 C13 1.895(7) . ?
S1 C8 1.687(6) . ?
S1 C7 1.720(6) . ?
N1 C6 1.361(7) . ?
N1 C2 1.373(7) . ?
N1 C7 1.410(7) . ?
N2 C7 1.307(7) . ?
N2 C9 1.384(7) . ?
C1 C2 1.504(8) . ?
C2 C3 1.395(8) . ?
C3 C4 1.437(9) . ?
C4 C5 1.412(8) . ?
C5 C6 1.280(8) . ?
C8 C9 1.377(8) . ?
C9 C10 1.460(8) . ?
C10 C11 1.387(8) . ?
C10 C15 1.416(8) . ?
C11 C12 1.391(8) . ?
C12 C13 1.384(9) . ?
C13 C14 1.377(9) . ?
C14 C15 1.378(8) . ?
Cu2 O4 1.907(4) . ?
Cu2 O4 1.907(4) 3_576 ?
Cu2 O3 1.942(4) 3_576 ?
Cu2 O3 1.942(4) . ?
O3 C19 1.265(7) . ?
O4 C18 1.338(7) . ?
Br2 C28 1.904(6) . ?
S2 C23 1.698(7) . ?
S2 C22 1.736(6) . ?
N3 C21 1.364(7) . ?
N3 C17 1.386(7) . ?
N3 C22 1.411(7) . ?
N4 C22 1.285(7) . ?
N4 C24 1.382(7) . ?
C16 C17 1.503(8) . ?
C17 C18 1.381(8) . ?
C18 C19 1.445(9) . ?
C19 C20 1.420(9) . ?
C20 C21 1.310(8) . ?
C23 C24 1.379(8) . ?
C24 C25 1.464(8) . ?
C25 C30 1.393(8) . ?
C25 C26 1.424(8) . ?
C26 C27 1.364(8) . ?
C27 C28 1.399(9) . ?
C28 C29 1.359(8) . ?
C29 C30 1.381(8) . ?
